data_7023131
loop_
_publ_author_name
'Villa, Eric M.'
'Diwu, Juan'
'Alekseev, Evgeny V.'
'Depmeier, Wulf'
'Albrecht-Schmitt, Thomas E'

_publ_section_title
;
 Structural changes within the alkaline earth uranyl phosphites.
;
_journal_issue 26
_journal_name_full 'Dalton transactions (Cambridge, England : 2003)'
_journal_page_first 9637
_journal_page_last 9644
_journal_paper_doi 10.1039/c3dt50769f
_journal_volume 42
_journal_year 2013
_chemical_formula_moiety Ba[U(PO4)2]
_chemical_formula_sum 'Ba O9 P2 U'
_chemical_formula_weight 581.31
_chemical_melting_point ?
_chemical_name_common 'Barium Uranium(IV) Phosphate'
_chemical_name_systematic
; 
 ? 
;
_space_group_IT_number 141
_symmetry_cell_setting tetragonal
_symmetry_space_group_name_Hall '-I 4bd 2'
_symmetry_space_group_name_H-M 'I 41/a m d :2'
_atom_sites_solution_hydrogens none
_atom_sites_solution_primary direct
_atom_sites_solution_secondary difmap
_audit_creation_method SHELXL-97
_cell_angle_alpha 90.00
_cell_angle_beta 90.00
_cell_angle_gamma 90.00
_cell_formula_units_Z 4
_cell_length_a 6.8496(15)
_cell_length_b 6.8496(15)
_cell_length_c 17.566(4)
_cell_measurement_reflns_used 312
_cell_measurement_temperature 100(2)
_cell_measurement_theta_max 28.89
_cell_measurement_theta_min 3.19
_cell_volume 824.1(3)
_computing_cell_refinement 'smart saint'
_computing_data_collection smart
_computing_data_reduction SAINT
_computing_molecular_graphics 'SHELXP-97 (Sheldrick, 1997)'
_computing_publication_material 'SHELXCIF-97 (Sheldrick, 2000)'
_computing_structure_refinement 'SHELXL-97 (Sheldrick, 2008)'
_computing_structure_solution 'SHELXS-97 (Sheldrick, 2008)'
_diffrn_ambient_temperature 100(2)
_diffrn_detector_area_resol_mean 0
_diffrn_measured_fraction_theta_full 0.978
_diffrn_measured_fraction_theta_max 0.978
_diffrn_measurement_device_type 'BRUKER apex II'
_diffrn_measurement_method '0.5 wide w/ exposures'
_diffrn_radiation_monochromator 'Quazar optics'
_diffrn_radiation_source 'Imus microfocused'
_diffrn_radiation_type MoK\a
_diffrn_radiation_wavelength 0.71073
_diffrn_reflns_av_R_equivalents 0.0774
_diffrn_reflns_av_unetI/netI 0.0318
_diffrn_reflns_limit_h_max 8
_diffrn_reflns_limit_h_min -8
_diffrn_reflns_limit_k_max 9
_diffrn_reflns_limit_k_min -9
_diffrn_reflns_limit_l_max 23
_diffrn_reflns_limit_l_min -23
_diffrn_reflns_number 4663
_diffrn_reflns_theta_full 28.89
_diffrn_reflns_theta_max 28.89
_diffrn_reflns_theta_min 3.19
_exptl_absorpt_coefficient_mu 24.784
_exptl_absorpt_correction_T_max 0.753
_exptl_absorpt_correction_T_min 0.426
_exptl_absorpt_correction_type numerical
_exptl_absorpt_process_details SHELTXPREP
_exptl_crystal_colour Green
_exptl_crystal_density_diffrn 4.685
_exptl_crystal_density_meas ?
_exptl_crystal_density_method 'not measured'
_exptl_crystal_description Plate
_exptl_crystal_F_000 1000
_exptl_crystal_size_max 0.070
_exptl_crystal_size_mid 0.055
_exptl_crystal_size_min 0.020
_refine_diff_density_max 3.895
_refine_diff_density_min -1.731
_refine_diff_density_rms 0.436
_refine_ls_extinction_method none
_refine_ls_goodness_of_fit_ref 1.192
_refine_ls_hydrogen_treatment none
_refine_ls_matrix_type full
_refine_ls_number_parameters 29
_refine_ls_number_reflns 312
_refine_ls_number_restraints 0
_refine_ls_restrained_S_all 1.192
_refine_ls_R_factor_all 0.0512
_refine_ls_R_factor_gt 0.0457
_refine_ls_shift/su_max 0.000
_refine_ls_shift/su_mean 0.000
_refine_ls_structure_factor_coef Fsqd
_refine_ls_weighting_details 'calc w=1/[\s^2^(Fo^2^)+(0.0603P)^2^+52.0253P] where P=(Fo^2^+2Fc^2^)/3'
_refine_ls_weighting_scheme calc
_refine_ls_wR_factor_gt 0.1247
_refine_ls_wR_factor_ref 0.1269
_reflns_number_gt 275
_reflns_number_total 312
_reflns_threshold_expression >2sigma(I)
_cod_data_source_file c3dt50769f.cif
_cod_data_source_block Ba_U(IV)_PO4
_cod_depositor_comments
;
The following automatic conversions were performed:

'_chemical_melting_point' value 'N/A' was changed to '?' - the value
is undefined or not given.

'_symmetry_cell_setting' value
'Tetragonal' changed to 'tetragonal' according to
/home/saulius/struct/CIF-dictionaries/cif_core.dic dictionary named
'cif_core.dic' version 2.4.2 from 2011-04-26.

Automatic conversion script
Id: cif_fix_values 1891 2012-01-12 08:04:46Z andrius 

The following automatic conversions were performed:

'_exptl_crystal_density_meas' value 'N/A' was changed to '?' - the
value is perceived as not measured.

Automatic conversion script
Id: cif_fix_values 3008 2015-01-20 13:52:24Z robertas 
;
_cod_original_sg_symbol_H-M I41/amd
_cod_database_code 7023131

loop_
_symmetry_equiv_pos_as_xyz
'x, y, z'
'-x+1/2, -y, z+1/2'
'-y+1/4, x+3/4, z+1/4'
'y+1/4, -x+1/4, z+3/4'
'-x+1/2, y, -z+1/2'
'x, -y, -z'
'y+1/4, x+3/4, -z+1/4'
'-y+1/4, -x+1/4, -z+3/4'
'x+1/2, y+1/2, z+1/2'
'-x+1, -y+1/2, z+1'
'-y+3/4, x+5/4, z+3/4'
'y+3/4, -x+3/4, z+5/4'
'-x+1, y+1/2, -z+1'
'x+1/2, -y+1/2, -z+1/2'
'y+3/4, x+5/4, -z+3/4'
'-y+3/4, -x+3/4, -z+5/4'
'-x, -y, -z'
'x-1/2, y, -z-1/2'
'y-1/4, -x-3/4, -z-1/4'
'-y-1/4, x-1/4, -z-3/4'
'x-1/2, -y, z-1/2'
'-x, y, z'
'-y-1/4, -x-3/4, z-1/4'
'y-1/4, x-1/4, z-3/4'
'-x+1/2, -y+1/2, -z+1/2'
'x, y+1/2, -z'
'y+1/4, -x-1/4, -z+1/4'
'-y+1/4, x+1/4, -z-1/4'
'x, -y+1/2, z'
'-x+1/2, y+1/2, z+1/2'
'-y+1/4, -x-1/4, z+1/4'
'y+1/4, x+1/4, z-1/4'

loop_
_atom_site_label
_atom_site_type_symbol
_atom_site_fract_x
_atom_site_fract_y
_atom_site_fract_z
_atom_site_U_iso_or_equiv
_atom_site_adp_type
_atom_site_occupancy
_atom_site_symmetry_multiplicity
_atom_site_calc_flag
_atom_site_refinement_flags
U1 U 0.0000 0.7500 0.1250 0.0197(4) Uani 1 8 d S
Ba1A Ba 0.2500 0.7500 -0.2500 0.0484(15) Uani 0.39 4 d SP
Ba1B Ba 0.0000 0.7500 -0.2371(8) 0.052(6) Uani 0.11 4 d SP
P1 P 0.0000 0.7500 -0.0543(4) 0.0329(15) Uani 1 4 d S
O1 O -0.171(3) 0.7500 0.0024(8) 0.054(4) Uani 1 2 d S
O2 O 0.0000 0.572(2) -0.1055(8) 0.063(6) Uani 1 2 d S
O1W O 0.0000 0.7500 -0.3750 0.078(13) Uani 1 8 d S

loop_
_atom_site_aniso_label
_atom_site_aniso_U_11
_atom_site_aniso_U_22
_atom_site_aniso_U_33
_atom_site_aniso_U_23
_atom_site_aniso_U_13
_atom_site_aniso_U_12
U1 0.0185(5) 0.0185(5) 0.0223(6) 0.000 0.000 0.000
Ba1A 0.111(5) 0.0093(16) 0.0247(18) 0.000 -0.022(2) 0.000
Ba1B 0.114(18) 0.027(8) 0.016(6) 0.000 0.000 0.000
P1 0.049(4) 0.022(3) 0.028(3) 0.000 0.000 0.000
O1 0.063(11) 0.073(12) 0.026(6) 0.000 -0.005(8) 0.000
O2 0.14(2) 0.015(7) 0.033(7) -0.005(6) 0.000 0.000
O1W 0.08(2) 0.08(2) 0.07(3) 0.000 0.000 0.000

loop_
_atom_type_symbol
_atom_type_description
_atom_type_scat_dispersion_real
_atom_type_scat_dispersion_imag
_atom_type_scat_source
O O 0.0106 0.0060 'International Tables Vol C Tables 4.2.6.8 and 6.1.1.4'
P P 0.1023 0.0942 'International Tables Vol C Tables 4.2.6.8 and 6.1.1.4'
Ba Ba -0.3244 2.2819 'International Tables Vol C Tables 4.2.6.8 and 6.1.1.4'
U U -9.6767 9.6646 'International Tables Vol C Tables 4.2.6.8 and 6.1.1.4'

loop_
_geom_angle_atom_site_label_1
_geom_angle_atom_site_label_2
_geom_angle_atom_site_label_3
_geom_angle
_geom_angle_site_symmetry_1
_geom_angle_site_symmetry_3
O2 U1 O2 91.35(11) 12_454 17_565
O2 U1 O2 162.3(7) 12_454 3
O2 U1 O2 91.35(11) 17_565 3
O2 U1 O2 91.35(11) 12_454 26
O2 U1 O2 162.3(7) 17_565 26
O2 U1 O2 91.35(11) 3 26
O2 U1 O1 82.2(3) 12_454 27_465
O2 U1 O1 127.4(5) 17_565 27_465
O2 U1 O1 82.2(3) 3 27_465
O2 U1 O1 70.2(6) 26 27_465
O2 U1 O1 82.2(3) 12_454 20_666
O2 U1 O1 70.2(6) 17_565 20_666
O2 U1 O1 82.2(3) 3 20_666
O2 U1 O1 127.4(5) 26 20_666
O1 U1 O1 57.2(8) 27_465 20_666
O2 U1 O1 70.2(6) 12_454 10_464
O2 U1 O1 82.2(3) 17_565 10_464
O2 U1 O1 127.4(6) 3 10_464
O2 U1 O1 82.2(3) 26 10_464
O1 U1 O1 140.4(5) 27_465 10_464
O1 U1 O1 140.4(5) 20_666 10_464
O2 U1 O1 127.4(6) 12_454 .
O2 U1 O1 82.2(3) 17_565 .
O2 U1 O1 70.2(6) 3 .
O2 U1 O1 82.2(3) 26 .
O1 U1 O1 140.4(5) 27_465 .
O1 U1 O1 140.4(5) 20_666 .
O1 U1 O1 57.2(8) 10_464 .
O2 U1 P1 98.8(4) 12_454 .
O2 U1 P1 81.2(4) 17_565 .
O2 U1 P1 98.8(4) 3 .
O2 U1 P1 81.2(4) 26 .
O1 U1 P1 151.4(4) 27_465 .
O1 U1 P1 151.4(4) 20_666 .
O1 U1 P1 28.6(4) 10_464 .
O1 U1 P1 28.6(4) . .
O2 U1 P1 81.2(4) 12_454 27_465
O2 U1 P1 98.8(4) 17_565 27_465
O2 U1 P1 81.2(4) 3 27_465
O2 U1 P1 98.8(4) 26 27_465
O1 U1 P1 28.6(4) 27_465 27_465
O1 U1 P1 28.6(4) 20_666 27_465
O1 U1 P1 151.4(4) 10_464 27_465
O1 U1 P1 151.4(4) . 27_465
P1 U1 P1 180.0 . 27_465
O2 U1 Ba1B 159.0(4) 12_454 3
O2 U1 Ba1B 85.61(18) 17_565 3
O2 U1 Ba1B 38.7(4) 3 3
O2 U1 Ba1B 85.61(18) 26 3
O1 U1 Ba1B 115.94(19) 27_465 3
O1 U1 Ba1B 115.94(19) 20_666 3
O1 U1 Ba1B 88.7(4) 10_464 3
O1 U1 Ba1B 31.5(5) . 3
P1 U1 Ba1B 60.11(18) . 3
P1 U1 Ba1B 119.89(18) 27_465 3
O2 U1 Ba1B 85.61(18) 12_454 17_575
O2 U1 Ba1B 159.0(4) 17_565 17_575
O2 U1 Ba1B 85.61(18) 3 17_575
O2 U1 Ba1B 38.7(4) 26 17_575
O1 U1 Ba1B 31.5(5) 27_465 17_575
O1 U1 Ba1B 88.7(4) 20_666 17_575
O1 U1 Ba1B 115.94(19) 10_464 17_575
O1 U1 Ba1B 115.95(19) . 17_575
P1 U1 Ba1B 119.89(18) . 17_575
P1 U1 Ba1B 60.11(18) 27_465 17_575
Ba1B U1 Ba1B 104.38(16) 3 17_575
Ba1B Ba1A Ba1B 180.0 25_564 .
Ba1B Ba1A O1W 59.6(5) 25_564 25_564
Ba1B Ba1A O1W 120.4(5) . 25_564
Ba1B Ba1A O1W 120.4(5) 25_564 .
Ba1B Ba1A O1W 59.6(5) . .
O1W Ba1A O1W 180.0 25_564 .
Ba1B Ba1A O1 53.0(2) 25_564 28_665
Ba1B Ba1A O1 127.0(2) . 28_665
O1W Ba1A O1 68.9(3) 25_564 28_665
O1W Ba1A O1 111.1(3) . 28_665
Ba1B Ba1A O1 127.0(2) 25_564 4_454
Ba1B Ba1A O1 53.0(2) . 4_454
O1W Ba1A O1 111.1(3) 25_564 4_454
O1W Ba1A O1 68.9(3) . 4_454
O1 Ba1A O1 180.0 28_665 4_454
Ba1B Ba1A O1 53.0(2) 25_564 19_565
Ba1B Ba1A O1 127.0(2) . 19_565
O1W Ba1A O1 68.9(3) 25_564 19_565
O1W Ba1A O1 111.1(3) . 19_565
O1 Ba1A O1 105.5(4) 28_665 19_565
O1 Ba1A O1 74.5(4) 4_454 19_565
Ba1B Ba1A O1 127.0(2) 25_564 11_554
Ba1B Ba1A O1 53.0(2) . 11_554
O1W Ba1A O1 111.1(3) 25_564 11_554
O1W Ba1A O1 68.9(3) . 11_554
O1 Ba1A O1 74.5(4) 28_665 11_554
O1 Ba1A O1 105.5(4) 4_454 11_554
O1 Ba1A O1 180.0 19_565 11_554
Ba1B Ba1A O2 128.0(4) 25_564 .
Ba1B Ba1A O2 52.0(4) . .
O1W Ba1A O2 73.28(15) 25_564 .
O1W Ba1A O2 106.72(15) . .
O1 Ba1A O2 128.4(4) 28_665 .
O1 Ba1A O2 51.6(4) 4_454 .
O1 Ba1A O2 91.8(3) 19_565 .
O1 Ba1A O2 88.2(3) 11_554 .
Ba1B Ba1A O2 52.0(4) 25_564 18_655
Ba1B Ba1A O2 128.0(4) . 18_655
O1W Ba1A O2 106.72(15) 25_564 18_655
O1W Ba1A O2 73.28(15) . 18_655
O1 Ba1A O2 88.2(3) 28_665 18_655
O1 Ba1A O2 91.8(3) 4_454 18_655
O1 Ba1A O2 51.6(4) 19_565 18_655
O1 Ba1A O2 128.4(4) 11_554 18_655
O2 Ba1A O2 136.5(5) . 18_655
Ba1B Ba1A O2 128.0(4) 25_564 10_464
Ba1B Ba1A O2 52.0(4) . 10_464
O1W Ba1A O2 73.28(15) 25_564 10_464
O1W Ba1A O2 106.72(15) . 10_464
O1 Ba1A O2 91.8(3) 28_665 10_464
O1 Ba1A O2 88.2(3) 4_454 10_464
O1 Ba1A O2 128.4(4) 19_565 10_464
O1 Ba1A O2 51.6(4) 11_554 10_464
O2 Ba1A O2 43.5(5) . 10_464
O2 Ba1A O2 180.0 18_655 10_464
Ba1B Ba1A O2 52.0(4) 25_564 25_564
Ba1B Ba1A O2 128.0(4) . 25_564
O1W Ba1A O2 106.72(15) 25_564 25_564
O1W Ba1A O2 73.28(15) . 25_564
O1 Ba1A O2 51.6(4) 28_665 25_564
O1 Ba1A O2 128.4(4) 4_454 25_564
O1 Ba1A O2 88.2(3) 19_565 25_564
O1 Ba1A O2 91.8(3) 11_554 25_564
O2 Ba1A O2 179.999(1) . 25_564
O2 Ba1A O2 43.5(5) 18_655 25_564
O2 Ba1A O2 136.5(5) 10_464 25_564
Ba1A Ba1B Ba1A 164.9(10) 10_464 .
Ba1A Ba1B O1 89.38(10) 10_464 4_454
Ba1A Ba1B O1 89.38(10) . 4_454
Ba1A Ba1B O1 89.38(10) 10_464 11_554
Ba1A Ba1B O1 89.38(10) . 11_554
O1 Ba1B O1 170.6(11) 4_454 11_554
Ba1A Ba1B O1W 82.4(5) 10_464 .
Ba1A Ba1B O1W 82.4(5) . .
O1 Ba1B O1W 85.3(5) 4_454 .
O1 Ba1B O1W 85.3(5) 11_554 .
Ba1A Ba1B O2 96.7(4) 10_464 .
Ba1A Ba1B O2 96.7(4) . .
O1 Ba1B O2 66.8(6) 4_454 .
O1 Ba1B O2 122.6(7) 11_554 .
O1W Ba1B O2 152.1(3) . .
Ba1A Ba1B O2 96.7(4) 10_464 10_464
Ba1A Ba1B O2 96.7(4) . 10_464
O1 Ba1B O2 122.6(7) 4_454 10_464
O1 Ba1B O2 66.8(6) 11_554 10_464
O1W Ba1B O2 152.1(3) . 10_464
O2 Ba1B O2 55.8(7) . 10_464
Ba1A Ba1B P1 97.6(5) 10_464 .
Ba1A Ba1B P1 97.6(5) . .
O1 Ba1B P1 94.7(5) 4_454 .
O1 Ba1B P1 94.7(5) 11_554 .
O1W Ba1B P1 180.0 . .
O2 Ba1B P1 27.9(3) . .
O2 Ba1B P1 27.9(3) 10_464 .
Ba1A Ba1B Ba1B 0.0 10_464 25_464
Ba1A Ba1B Ba1B 164.9(10) . 25_464
O1 Ba1B Ba1B 89.38(10) 4_454 25_464
O1 Ba1B Ba1B 89.38(10) 11_554 25_464
O1W Ba1B Ba1B 82.4(5) . 25_464
O2 Ba1B Ba1B 96.7(4) . 25_464
O2 Ba1B Ba1B 96.7(4) 10_464 25_464
P1 Ba1B Ba1B 97.6(5) . 25_464
Ba1A Ba1B Ba1B 164.9(10) 10_464 25_564
Ba1A Ba1B Ba1B 0.0 . 25_564
O1 Ba1B Ba1B 89.38(10) 4_454 25_564
O1 Ba1B Ba1B 89.38(10) 11_554 25_564
O1W Ba1B Ba1B 82.4(5) . 25_564
O2 Ba1B Ba1B 96.7(4) . 25_564
O2 Ba1B Ba1B 96.7(4) 10_464 25_564
P1 Ba1B Ba1B 97.6(5) . 25_564
Ba1B Ba1B Ba1B 164.9(10) 25_464 25_564
Ba1A Ba1B P1 87.54(18) 10_464 11_544
Ba1A Ba1B P1 87.54(18) . 11_544
O1 Ba1B P1 14.3(4) 4_454 11_544
O1 Ba1B P1 156.2(7) 11_554 11_544
O1W Ba1B P1 71.0(2) . 11_544
O2 Ba1B P1 81.2(3) . 11_544
O2 Ba1B P1 136.9(5) 10_464 11_544
P1 Ba1B P1 109.0(2) . 11_544
Ba1B Ba1B P1 87.54(18) 25_464 11_544
Ba1B Ba1B P1 87.54(18) 25_564 11_544
Ba1A Ba1B P1 87.54(18) 10_464 11_554
Ba1A Ba1B P1 87.54(18) . 11_554
O1 Ba1B P1 156.2(7) 4_454 11_554
O1 Ba1B P1 14.3(4) 11_554 11_554
O1W Ba1B P1 71.0(2) . 11_554
O2 Ba1B P1 136.9(5) . 11_554
O2 Ba1B P1 81.2(3) 10_464 11_554
P1 Ba1B P1 109.0(2) . 11_554
Ba1B Ba1B P1 87.54(18) 25_464 11_554
Ba1B Ba1B P1 87.54(18) 25_564 11_554
P1 Ba1B P1 141.9(5) 11_544 11_554
O2 P1 O2 107.4(12) 10_464 .
O2 P1 O1 112.5(4) 10_464 .
O2 P1 O1 112.5(4) . .
O2 P1 O1 112.5(4) 10_464 10_464
O2 P1 O1 112.5(4) . 10_464
O1 P1 O1 99.4(12) . 10_464
O2 P1 U1 126.3(6) 10_464 .
O2 P1 U1 126.3(6) . .
O1 P1 U1 49.7(6) . .
O1 P1 U1 49.7(6) 10_464 .
O2 P1 Ba1B 53.7(6) 10_464 .
O2 P1 Ba1B 53.7(6) . .
O1 P1 Ba1B 130.3(6) . .
O1 P1 Ba1B 130.3(6) 10_464 .
U1 P1 Ba1B 180.0 . .
O2 P1 Ba1B 101.14(19) 10_464 3_655
O2 P1 Ba1B 101.14(19) . 3_655
O1 P1 Ba1B 120.6(7) . 3_655
O1 P1 Ba1B 21.3(6) 10_464 3_655
U1 P1 Ba1B 71.0(2) . 3_655
Ba1B P1 Ba1B 109.0(2) . 3_655
O2 P1 Ba1B 101.14(19) 10_464 3
O2 P1 Ba1B 101.14(19) . 3
O1 P1 Ba1B 21.3(6) . 3
O1 P1 Ba1B 120.6(7) 10_464 3
U1 P1 Ba1B 71.0(2) . 3
Ba1B P1 Ba1B 109.0(2) . 3
Ba1B P1 Ba1B 141.9(5) 3_655 3
P1 O1 Ba1B 144.4(10) . 3
P1 O1 U1 101.7(8) . .
Ba1B O1 U1 113.9(8) 3 .
P1 O1 Ba1A 126.7(5) . 12_354
Ba1B O1 Ba1A 37.6(2) 3 12_354
U1 O1 Ba1A 113.2(5) . 12_354
P1 O1 Ba1A 126.7(5) . 3
Ba1B O1 Ba1A 37.6(2) 3 3
U1 O1 Ba1A 113.2(5) . 3
Ba1A O1 Ba1A 74.5(4) 12_354 3
P1 O2 U1 152.5(9) . 17_565
P1 O2 Ba1B 98.4(7) . .
U1 O2 Ba1B 109.0(5) 17_565 .
P1 O2 Ba1A 99.1(6) . 10_464
U1 O2 Ba1A 104.4(4) 17_565 10_464
Ba1B O2 Ba1A 31.36(13) . 10_464
P1 O2 Ba1A 99.1(6) . .
U1 O2 Ba1A 104.4(4) 17_565 .
Ba1B O2 Ba1A 31.36(13) . .
Ba1A O2 Ba1A 62.6(3) 10_464 .
Ba1B O1W Ba1B 180.0 27_464 .
Ba1B O1W Ba1A 142.050(8) 27_464 .
Ba1B O1W Ba1A 37.950(9) . .
Ba1B O1W Ba1A 37.950(9) 27_464 11_544
Ba1B O1W Ba1A 142.050(9) . 11_544
Ba1A O1W Ba1A 128.448(11) . 11_544
Ba1B O1W Ba1A 142.050(9) 27_464 10_464
Ba1B O1W Ba1A 37.950(9) . 10_464
Ba1A O1W Ba1A 75.900(17) . 10_464
Ba1A O1W Ba1A 128.448(11) 11_544 10_464
Ba1B O1W Ba1A 37.950(9) 27_464 4_464
Ba1B O1W Ba1A 142.050(9) . 4_464
Ba1A O1W Ba1A 128.448(11) . 4_464
Ba1A O1W Ba1A 75.900(17) 11_544 4_464
Ba1A O1W Ba1A 128.448(11) 10_464 4_464

loop_
_geom_bond_atom_site_label_1
_geom_bond_atom_site_label_2
_geom_bond_distance
_geom_bond_site_symmetry_2
U1 O2 2.229(15) 12_454
U1 O2 2.229(15) 17_565
U1 O2 2.229(15) 3
U1 O2 2.229(15) 26
U1 O1 2.453(15) 27_465
U1 O1 2.453(15) 20_666
U1 O1 2.453(15) 10_464
U1 O1 2.453(15) .
U1 P1 3.150(7) .
U1 P1 3.150(7) 27_465
U1 Ba1B 3.950(7) 3
U1 Ba1B 3.950(7) 17_575
Ba1A Ba1B 1.727(2) 25_564
Ba1A Ba1B 1.727(2) .
Ba1A O1W 2.7845(4) 25_564
Ba1A O1W 2.7845(4) .
Ba1A O1 2.828(14) 28_665
Ba1A O1 2.828(14) 4_454
Ba1A O1 2.828(14) 19_565
Ba1A O1 2.828(14) 11_554
Ba1A O2 3.297(13) .
Ba1A O2 3.297(13) 18_655
Ba1A O2 3.297(13) 10_464
Ba1A O2 3.297(13) 25_564
Ba1B Ba1A 1.727(2) 10_464
Ba1B O1 2.258(18) 4_454
Ba1B O1 2.258(18) 11_554
Ba1B O1W 2.423(15) .
Ba1B O2 2.614(19) .
Ba1B O2 2.614(19) 10_464
Ba1B P1 3.209(16) .
Ba1B Ba1B 3.455(4) 25_464
Ba1B Ba1B 3.455(4) 25_564
Ba1B P1 3.623(5) 11_544
Ba1B P1 3.623(5) 11_554
P1 O2 1.517(14) 10_464
P1 O2 1.517(14) .
P1 O1 1.540(17) .
P1 O1 1.540(17) 10_464
P1 Ba1B 3.623(5) 3_655
P1 Ba1B 3.623(5) 3
O1 Ba1B 2.258(18) 3
O1 Ba1A 2.828(14) 12_354
O1 Ba1A 2.828(14) 3
O2 U1 2.229(15) 17_565
O2 Ba1A 3.297(13) 10_464
O1W Ba1B 2.423(15) 27_464
O1W Ba1A 2.7845(4) 11_544
O1W Ba1A 2.7845(4) 10_464
O1W Ba1A 2.7845(4) 4_464
